data_2107580
loop_
_publ_author_name
'Tidey, Jeremiah P.'
'Wong, Henry L. S.'
'McMaster, Jonathan'
'Schr\"oder, Martin'
'Blake, Alexander J.'

_publ_section_title
;
 High-pressure studies of three polymorphs of a palladium(II) oxathioether
 macrocyclic complex
;
_journal_issue 3
_journal_name_full 'Acta Crystallographica Section B'
_journal_page_first 357
_journal_page_last 371
_journal_paper_doi 10.1107/S2052520616007435
_journal_volume 72
_journal_year 2016
_chemical_formula_moiety 'C6 H12 Cl2 O Pd S2'
_chemical_formula_sum 'C6 H12 Cl2 O Pd S2'
_chemical_formula_weight 341.58
_space_group_crystal_system monoclinic
_space_group_IT_number 14
_space_group_name_Hall '-P 2yn'
_space_group_name_H-M_alt 'P 1 21/n 1'
_symmetry_space_group_name_Hall '-P 2yn'
_symmetry_space_group_name_H-M 'P 1 21/n 1'
_atom_sites_solution_hydrogens geom
_atom_sites_solution_primary isomor
_atom_sites_solution_secondary difmap
_audit_creation_method
;
Olex2 1.2
(compiled 2014.09.19 svn.r3010 for OlexSys, GUI svn.r4874)
;
_cell_angle_alpha 90
_cell_angle_beta 105.32(3)
_cell_angle_gamma 90
_cell_formula_units_Z 4
_cell_length_a 8.5114(17)
_cell_length_b 12.259(3)
_cell_length_c 10.447(2)
_cell_measurement_reflns_used 0
_cell_measurement_temperature 390(2)
_cell_measurement_theta_max 0.000
_cell_measurement_theta_min 0.000
_cell_volume 1051.3(4)
_computing_molecular_graphics 'Olex2 (Dolomanov et al., 2009)'
_computing_publication_material 'Olex2 (Dolomanov et al., 2009)'
_computing_structure_refinement 'ShelXL (Sheldrick, 2008)'
_computing_structure_solution 'olex2.solve (Bourhis et al., 2013)'
_diffrn_ambient_temperature 390(2)
_diffrn_measured_fraction_theta_full 0.997
_diffrn_measured_fraction_theta_max 0.983
_diffrn_measurement_device_type 'Bruker P4'
_diffrn_measurement_method '\w scans'
_diffrn_radiation_monochromator graphite
_diffrn_radiation_type MoK\a
_diffrn_radiation_wavelength 0.71073
_diffrn_reflns_av_R_equivalents 0.0193
_diffrn_reflns_limit_h_max 11
_diffrn_reflns_limit_h_min -9
_diffrn_reflns_limit_k_max 15
_diffrn_reflns_limit_k_min -12
_diffrn_reflns_limit_l_max 11
_diffrn_reflns_limit_l_min -13
_diffrn_reflns_number 6189
_diffrn_reflns_theta_full 25.242
_diffrn_reflns_theta_max 27.605
_diffrn_reflns_theta_min 2.617
_exptl_absorpt_coefficient_mu 2.621
_exptl_absorpt_correction_T_max 0.7456
_exptl_absorpt_correction_T_min 0.6522
_exptl_absorpt_correction_type multi-scan
_exptl_absorpt_process_details
;
SADABS-2007/2 (Bruker,2007) was used for absorption correction.
wR2(int) was 0.0483 before and 0.0297 after correction.
The Ratio of minimum to maximum transmission is 0.8747.
The \l/2 correction factor is 0.0015.
;
_exptl_crystal_colour orange
_exptl_crystal_density_diffrn 2.158
_exptl_crystal_description block
_exptl_crystal_F_000 672
_exptl_crystal_size_max 0.23
_exptl_crystal_size_mid 0.17
_exptl_crystal_size_min 0.13
_refine_diff_density_max 0.476
_refine_diff_density_min -0.764
_refine_ls_extinction_method none
_refine_ls_goodness_of_fit_ref 1.082
_refine_ls_hydrogen_treatment constr
_refine_ls_matrix_type full
_refine_ls_number_parameters 109
_refine_ls_number_reflns 2387
_refine_ls_number_restraints 0
_refine_ls_restrained_S_all 1.082
_refine_ls_R_factor_all 0.0303
_refine_ls_R_factor_gt 0.0261
_refine_ls_shift/su_max 0.001
_refine_ls_shift/su_mean 0.000
_refine_ls_structure_factor_coef Fsqd
_refine_ls_weighting_details 'w=1/[\s^2^(Fo^2^)+(0.0317P)^2^+0.3413P] where P=(Fo^2^+2Fc^2^)/3'
_refine_ls_weighting_scheme calc
_refine_ls_wR_factor_gt 0.0608
_refine_ls_wR_factor_ref 0.0629
_reflns_number_gt 2142
_reflns_number_total 2387
_reflns_threshold_expression 'I > 2\s(I)'
_cod_data_source_file xk5029sup1.cif
_cod_data_source_block aPdT4
_cod_original_cell_volume 1051.4(4)
_cod_database_code 2107580
_shelx_space_group_comment
;
The symmetry employed for this shelxl refinement is uniquely defined
by the following loop, which should always be used as a source of
symmetry information in preference to the above space-group names.
They are only intended as comments.
;
_shelxl_version_number 2014/6

loop_
_space_group_symop_operation_xyz
'x, y, z'
'-x+1/2, y+1/2, -z+1/2'
'-x, -y, -z'
'x-1/2, -y-1/2, z-1/2'

loop_
_atom_site_type_symbol
_atom_site_label
_atom_site_fract_x
_atom_site_fract_y
_atom_site_fract_z
_atom_site_U_iso_or_equiv
_atom_site_adp_type
_atom_site_calc_flag
_atom_site_occupancy
Pd Pd1 0.03899(2) 0.90607(2) 0.15238(2) 0.03509(8) Uani d 1
S S7 -0.03454(8) 0.79798(6) -0.02843(7) 0.03874(15) Uani d 1
Cl Cl1 0.10688(10) 1.01519(7) 0.34150(8) 0.0586(2) Uani d 1
S S4 -0.22716(8) 0.92921(6) 0.14915(7) 0.03898(15) Uani d 1
Cl Cl2 0.31059(9) 0.88002(8) 0.15138(9) 0.0580(2) Uani d 1
C C5 -0.3456(3) 0.8534(3) 0.0057(3) 0.0477(7) Uani d 1
H H5A -0.3888 0.7884 0.0369 0.057 Uiso calc 1
H H5B -0.4374 0.8979 -0.0403 0.057 Uiso calc 1
C C6 -0.2523(3) 0.8198(3) -0.0922(3) 0.0476(7) Uani d 1
H H6A -0.2687 0.8754 -0.1605 0.057 Uiso calc 1
H H6B -0.3002 0.7529 -0.1346 0.057 Uiso calc 1
C C3 -0.2516(4) 0.8479(2) 0.2885(3) 0.0462(7) Uani d 1
H H3A -0.1717 0.8723 0.3678 0.055 Uiso calc 1
H H3B -0.3585 0.8630 0.3009 0.055 Uiso calc 1
C C9 -0.1157(4) 0.6257(2) 0.1267(3) 0.0519(7) Uani d 1
H H9A -0.2299 0.6230 0.0785 0.062 Uiso calc 1
H H9B -0.0833 0.5534 0.1614 0.062 Uiso calc 1
O O1 -0.0940(2) 0.70065(16) 0.23303(19) 0.0426(4) Uani d 1
C C2 -0.2347(4) 0.7255(2) 0.2776(3) 0.0486(7) Uani d 1
H H2A -0.2249 0.6919 0.3634 0.058 Uiso calc 1
H H2B -0.3310 0.6962 0.2155 0.058 Uiso calc 1
C C8 -0.0152(4) 0.6589(2) 0.0332(3) 0.0464(7) Uani d 1
H H8A -0.0429 0.6104 -0.0428 0.056 Uiso calc 1
H H8B 0.0985 0.6464 0.0782 0.056 Uiso calc 1

loop_
_atom_site_aniso_label
_atom_site_aniso_U_11
_atom_site_aniso_U_22
_atom_site_aniso_U_33
_atom_site_aniso_U_12
_atom_site_aniso_U_13
_atom_site_aniso_U_23
Pd1 0.03099(12) 0.03775(13) 0.03657(13) -0.00416(7) 0.00903(9) 0.00194(8)
S7 0.0362(3) 0.0465(4) 0.0361(3) 0.0008(3) 0.0141(3) -0.0002(3)
Cl1 0.0609(5) 0.0614(5) 0.0491(4) -0.0118(4) 0.0069(4) -0.0122(3)
S4 0.0368(3) 0.0388(3) 0.0423(4) 0.0036(3) 0.0121(3) -0.0022(3)
Cl2 0.0325(4) 0.0816(6) 0.0612(5) -0.0007(3) 0.0143(3) 0.0056(4)
C5 0.0349(14) 0.0615(19) 0.0435(16) 0.0022(12) 0.0045(12) -0.0043(13)
C6 0.0382(15) 0.0602(18) 0.0412(15) 0.0036(13) 0.0046(12) -0.0040(13)
C3 0.0435(16) 0.0584(18) 0.0414(15) 0.0021(13) 0.0195(12) -0.0004(13)
C9 0.065(2) 0.0405(15) 0.0532(18) -0.0053(14) 0.0215(15) -0.0036(13)
O1 0.0388(10) 0.0497(11) 0.0411(10) 0.0028(8) 0.0133(8) -0.0013(8)
C2 0.0430(16) 0.0558(18) 0.0520(17) -0.0008(13) 0.0216(13) 0.0091(14)
C8 0.0535(17) 0.0422(15) 0.0468(16) 0.0097(12) 0.0192(13) -0.0028(12)

loop_
_atom_type_symbol
_atom_type_description
_atom_type_scat_dispersion_real
_atom_type_scat_dispersion_imag
_atom_type_scat_source
C C 0.0033 0.0016 'International Tables Vol C Tables 4.2.6.8 and 6.1.1.4'
H H 0.0000 0.0000 'International Tables Vol C Tables 4.2.6.8 and 6.1.1.4'
O O 0.0106 0.0060 'International Tables Vol C Tables 4.2.6.8 and 6.1.1.4'
S S 0.1246 0.1234 'International Tables Vol C Tables 4.2.6.8 and 6.1.1.4'
Cl Cl 0.1484 0.1585 'International Tables Vol C Tables 4.2.6.8 and 6.1.1.4'
Pd Pd -0.9988 1.0072 'International Tables Vol C Tables 4.2.6.8 and 6.1.1.4'

loop_
_geom_angle_atom_site_label_1
_geom_angle_atom_site_label_2
_geom_angle_atom_site_label_3
_geom_angle
S7 Pd1 Cl1 177.92(3)
S7 Pd1 S4 90.34(4)
S7 Pd1 Cl2 88.39(4)
Cl1 Pd1 Cl2 93.34(4)
S4 Pd1 Cl1 87.93(4)
S4 Pd1 Cl2 178.73(3)
C6 S7 Pd1 104.53(10)
C6 S7 C8 104.88(15)
C8 S7 Pd1 106.00(10)
C5 S4 Pd1 106.30(10)
C3 S4 Pd1 104.10(10)
C3 S4 C5 102.89(14)
S4 C5 H5A 108.6
S4 C5 H5B 108.6
H5A C5 H5B 107.5
C6 C5 S4 114.9(2)
C6 C5 H5A 108.6
C6 C5 H5B 108.6
S7 C6 H6A 107.9
S7 C6 H6B 107.9
C5 C6 S7 117.5(2)
C5 C6 H6A 107.9
C5 C6 H6B 107.9
H6A C6 H6B 107.2
S4 C3 H3A 108.1
S4 C3 H3B 108.1
H3A C3 H3B 107.3
C2 C3 S4 116.6(2)
C2 C3 H3A 108.1
C2 C3 H3B 108.1
H9A C9 H9B 108.1
O1 C9 H9A 109.5
O1 C9 H9B 109.5
O1 C9 C8 110.6(2)
C8 C9 H9A 109.5
C8 C9 H9B 109.5
C9 O1 C2 116.6(2)
C3 C2 H2A 109.7
C3 C2 H2B 109.7
O1 C2 C3 109.9(2)
O1 C2 H2A 109.7
O1 C2 H2B 109.7
H2A C2 H2B 108.2
S7 C8 H8A 107.8
S7 C8 H8B 107.8
C9 C8 S7 117.9(2)
C9 C8 H8A 107.8
C9 C8 H8B 107.8
H8A C8 H8B 107.2

loop_
_geom_bond_atom_site_label_1
_geom_bond_atom_site_label_2
_geom_bond_distance
Pd1 S7 2.2564(8)
Pd1 Cl1 2.3290(9)
Pd1 S4 2.2743(8)
Pd1 Cl2 2.3365(9)
S7 C6 1.816(3)
S7 C8 1.814(3)
S4 C5 1.825(3)
S4 C3 1.821(3)
C5 H5A 0.9700
C5 H5B 0.9700
C5 C6 1.508(4)
C6 H6A 0.9700
C6 H6B 0.9700
C3 H3A 0.9700
C3 H3B 0.9700
C3 C2 1.515(4)
C9 H9A 0.9700
C9 H9B 0.9700
C9 O1 1.416(3)
C9 C8 1.514(4)
O1 C2 1.427(3)
C2 H2A 0.9700
C2 H2B 0.9700
C8 H8A 0.9700
C8 H8B 0.9700

loop_
_geom_torsion_atom_site_label_1
_geom_torsion_atom_site_label_2
_geom_torsion_atom_site_label_3
_geom_torsion_atom_site_label_4
_geom_torsion
Pd1 S7 C6 C5 -27.2(3)
Pd1 S7 C8 C9 59.5(3)
Pd1 S4 C5 C6 -14.6(3)
Pd1 S4 C3 C2 -66.5(2)
S4 C5 C6 S7 28.3(3)
S4 C3 C2 O1 46.4(3)
C5 S4 C3 C2 44.3(2)
C6 S7 C8 C9 -50.8(3)
C3 S4 C5 C6 -123.7(2)
C9 O1 C2 C3 -131.3(3)
O1 C9 C8 S7 -51.4(3)
C8 S7 C6 C5 84.1(3)
C8 C9 O1 C2 142.1(3)

_cod_database_fobs_code 2107580
